data_1001734
loop_
_publ_author_name
'Millange, F'
'Caignaert, V'
'Mather, G'
'Suard, E'
'Raveau, B'

_publ_section_title
;
Low temperature orthorhombic to monoclinic transition due to size
effect in Nd0.7 Ca0.3-x Srx Mn O3 : evidence for a new type of charge
ordering
;
_journal_coden_ASTM JSSCBI
_journal_name_full 'Journal of Solid State Chemistry'
_journal_page_first 131
_journal_page_last 135
_journal_paper_doi 10.1006/jssc.1996.0368
_journal_volume 127
_journal_year 1996
_chemical_formula_structural '(Nd0.7 Sr0.3) Mn O3'
_chemical_formula_sum 'Mn Nd0.7 O3 Sr0.3'
_chemical_name_systematic
;
Neodymium strontium manganese oxide (0.7/0.3/1/3)
;
_space_group_IT_number 62
_symmetry_cell_setting orthorhombic
_symmetry_Int_Tables_number 62
_symmetry_space_group_name_Hall '-P 2ac 2n'
_symmetry_space_group_name_H-M 'P n m a'
_cell_angle_alpha 90
_cell_angle_beta 90
_cell_angle_gamma 90
_cell_formula_units_Z 4
_cell_length_a 5.4599(1)
_cell_length_b 7.7110(1)
_cell_length_c 5.4660(1)
_cell_volume 230.1
_refine_ls_R_factor_all 0.041
_cod_original_formula_sum 'Mn Nd.7 O3 Sr.3'
_cod_database_code 1001734

loop_
_symmetry_equiv_pos_as_xyz
x,y,z
1/2+x,1/2-y,1/2-z
-x,1/2+y,-z
1/2-x,-y,1/2+z
-x,-y,-z
1/2-x,1/2+y,1/2+z
x,1/2-y,z
1/2+x,y,1/2-z

loop_
_atom_site_label
_atom_site_type_symbol
_atom_site_symmetry_multiplicity
_atom_site_Wyckoff_symbol
_atom_site_fract_x
_atom_site_fract_y
_atom_site_fract_z
_atom_site_occupancy
_atom_site_attached_hydrogens
_atom_site_calc_flag
Nd1 Nd3+ 4 c 0.0249(2) 0.25 -0.0048(4) 0.7 0 d
Sr1 Sr2+ 4 c 0.0249(2) 0.25 -0.0048(4) 0.3 0 d
Mn1 Mn3+ 4 b 0. 0. 0.5 1. 0 d
O1 O2- 4 c 0.4904(4) 0.25 0.0656(4) 1. 0 d
O2 O2- 8 d 0.2803(3) 0.0332(2) 0.7216(4) 1. 0 d

loop_
_atom_type_symbol
_atom_type_oxidation_number
Nd3+ 3.000
Sr2+ 2.000
Mn3+ 3.300
O2- -2.000
